data_7115259
loop_
_publ_author_name
'Constable, Edwin C.'
'Housecroft, Dieter Fenske Catherine E.'
'Kulke, Torsten'

_publ_section_title
;
 Solvent control in the formation of mononuclear and dinuclear
 double-helical silver(I)-2,2&#x2032;:6&#x2032;,2&#x2033;-terpyridine
 complexes
;
_journal_issue 23
_journal_name_full 'Chemical Communications'
_journal_page_first 2659
_journal_paper_doi 10.1039/a807254j
_journal_year 1998
_chemical_formula_sum 'C31 H40 Ag F6 N4 O2 P'
_chemical_formula_weight 753.51
_chemical_name_systematic
;
 ?
;
_space_group_IT_number 1
_symmetry_cell_setting triclinic
_symmetry_space_group_name_Hall 'P 1'
_symmetry_space_group_name_H-M 'P 1'
_atom_sites_solution_hydrogens geom
_atom_sites_solution_primary direct
_atom_sites_solution_secondary difmap
_audit_creation_method SHELXL-97
_cell_angle_alpha 106.09(2)
_cell_angle_beta 90.72(2)
_cell_angle_gamma 93.40(2)
_cell_formula_units_Z 2
_cell_length_a 7.1000(10)
_cell_length_b 12.170(2)
_cell_length_c 19.907(5)
_cell_measurement_reflns_used 910
_cell_measurement_temperature 173(2)
_cell_measurement_theta_max 28.07
_cell_measurement_theta_min 3.20
_cell_volume 1649.1(6)
_computing_cell_refinement 'STOE IPDS Software'
_computing_data_collection 'STOE IPDS Software'
_computing_data_reduction 'STOE IPDS Software'
_computing_molecular_graphics 'SCHAKAL 97'
_computing_publication_material 'SHELXL-97 (Sheldrick, 1997)'
_computing_structure_refinement 'SHELXL-97 (Sheldrick, 1997)'
_computing_structure_solution 'SHELXS-97 (Sheldrick, 1990)'
_diffrn_ambient_temperature 173(2)
_diffrn_measured_fraction_theta_full 0.876
_diffrn_measured_fraction_theta_max 0.876
_diffrn_measurement_device_type 'STOE IPDS Image Plate'
_diffrn_radiation_monochromator graphite
_diffrn_radiation_source 'fine-focus sealed tube'
_diffrn_radiation_type MoK\a
_diffrn_radiation_wavelength 0.71073
_diffrn_reflns_av_R_equivalents 0.0414
_diffrn_reflns_av_sigmaI/netI 0.0161
_diffrn_reflns_limit_h_max 8
_diffrn_reflns_limit_h_min -8
_diffrn_reflns_limit_k_max 16
_diffrn_reflns_limit_k_min -15
_diffrn_reflns_limit_l_max 26
_diffrn_reflns_limit_l_min -26
_diffrn_reflns_number 13531
_diffrn_reflns_theta_full 28.07
_diffrn_reflns_theta_max 28.07
_diffrn_reflns_theta_min 3.20
_exptl_absorpt_coefficient_mu 0.728
_exptl_absorpt_correction_type none
_exptl_crystal_density_diffrn 1.518
_exptl_crystal_density_method 'not measured'
_exptl_crystal_F_000 772
_refine_diff_density_max 0.242
_refine_diff_density_min -0.513
_refine_diff_density_rms 0.040
_refine_ls_abs_structure_details 'Flack H D (1983), Acta Cryst. A39, 876-881'
_refine_ls_abs_structure_Flack -0.012(13)
_refine_ls_extinction_method none
_refine_ls_goodness_of_fit_ref 1.035
_refine_ls_hydrogen_treatment mixed
_refine_ls_matrix_type full
_refine_ls_number_parameters 902
_refine_ls_number_reflns 11593
_refine_ls_number_restraints 60
_refine_ls_restrained_S_all 1.037
_refine_ls_R_factor_all 0.0282
_refine_ls_R_factor_gt 0.0264
_refine_ls_shift/su_max 0.200
_refine_ls_shift/su_mean 0.012
_refine_ls_structure_factor_coef Fsqd
_refine_ls_weighting_details 'w=1/[\s^2^(Fo^2^)+(0.0579P)^2^+0.0191P] where P=(Fo^2^+2Fc^2^)/3'
_refine_ls_weighting_scheme calc
_refine_ls_wR_factor_gt 0.0696
_refine_ls_wR_factor_ref 0.0716
_reflns_number_gt 11008
_reflns_number_total 11593
_reflns_threshold_expression >2sigma(I)
_cod_data_source_file 807254j.txt
_cod_data_source_block c2
_cod_depositor_comments
;
The following automatic conversions were performed:

'_refine_ls_weighting_scheme' value 'calc
w=1/[\s^2^(Fo^2^)+(0.0579P)^2^+0.0191P] where P=(Fo^2^+2Fc^2^)/3' was
changed to 'calc'. New tag '_refine_ls_weighting_details' was
created. The value of the new tag was set to
'w=1/[\s^2^(Fo^2^)+(0.0579P)^2^+0.0191P] where P=(Fo^2^+2Fc^2^)/3'.

Automatic conversion script
Id: cif_fix_values 3143 2015-03-26 13:38:13Z robertas 
;
_cod_original_cell_volume 1649.1(5)
_cod_database_code 7115259

loop_
_symmetry_equiv_pos_as_xyz
'x, y, z'

loop_
_atom_site_label
_atom_site_type_symbol
_atom_site_fract_x
_atom_site_fract_y
_atom_site_fract_z
_atom_site_U_iso_or_equiv
_atom_site_adp_type
_atom_site_occupancy
_atom_site_calc_flag
_atom_site_refinement_flags
Ag1 Ag 0.07324(2) 0.220880(11) 0.207168(8) 0.03806(6) Uani 1 d .
N1 N 0.1506(5) 0.0951(3) 0.28147(17) 0.0390(7) Uani 1 d .
C1 C 0.1835(7) -0.0149(4) 0.2547(2) 0.0430(9) Uani 1 d .
H1 H 0.1910 -0.0433 0.2053 0.052 Uiso 1 calc R
C2 C 0.2074(6) -0.0908(4) 0.2948(3) 0.0491(10) Uani 1 d .
H2 H 0.2283 -0.1691 0.2740 0.059 Uiso 1 calc R
C3 C 0.1993(6) -0.0458(5) 0.3670(2) 0.0478(9) Uani 1 d .
H3 H 0.2178 -0.0937 0.3966 0.057 Uiso 1 calc R
C4 C 0.1646(6) 0.0671(4) 0.3957(2) 0.0446(9) Uani 1 d .
H4 H 0.1568 0.0977 0.4449 0.053 Uiso 1 calc R
C5 C 0.1408(5) 0.1362(3) 0.35102(19) 0.0358(7) Uani 1 d .
C6 C 0.0990(5) 0.2589(3) 0.37868(19) 0.0346(7) Uani 1 d .
C7 C 0.0965(7) 0.3153(4) 0.4498(2) 0.0512(10) Uani 1 d .
H7 H 0.1259 0.2763 0.4835 0.061 Uiso 1 calc R
C8 C 0.0517(9) 0.4266(5) 0.4707(2) 0.0571(12) Uani 1 d .
H8 H 0.0501 0.4660 0.5190 0.068 Uiso 1 calc R
C9 C 0.0081(6) 0.4825(4) 0.42067(19) 0.0430(8) Uani 1 d .
H9 H -0.0281 0.5593 0.4342 0.052 Uiso 1 calc R
C10 C 0.0189(5) 0.4230(3) 0.35067(17) 0.0315(7) Uani 1 d .
N2 N 0.0601(4) 0.3123(3) 0.33047(15) 0.0320(6) Uani 1 d .
N3 N 0.0153(4) 0.4127(3) 0.22801(14) 0.0309(5) Uani 1 d .
C11 C -0.0102(5) 0.4780(3) 0.29398(17) 0.0314(6) Uani 1 d .
C12 C -0.0577(6) 0.5918(3) 0.30786(19) 0.0393(8) Uani 1 d .
H12 H -0.0737 0.6367 0.3545 0.047 Uiso 1 calc R
C13 C -0.0806(6) 0.6371(3) 0.2526(2) 0.0408(8) Uani 1 d .
H13 H -0.1165 0.7136 0.2609 0.049 Uiso 1 calc R
C14 C -0.0518(6) 0.5725(3) 0.18497(18) 0.0392(8) Uani 1 d .
H14 H -0.0655 0.6033 0.1464 0.047 Uiso 1 calc R
C15 C -0.0018(5) 0.4600(3) 0.17569(18) 0.0324(7) Uani 1 d .
O1 O 0.0341(4) 0.3873(2) 0.11351(13) 0.0400(6) Uani 1 d .
C16 C 0.0262(5) 0.4314(3) 0.05298(17) 0.0355(7) Uani 1 d .
H16 H 0.0984 0.5075 0.0632 0.043 Uiso 1 calc R
C17 C -0.1760(4) 0.4409(3) 0.02806(13) 0.0430(6) Uani 1 d .
H17A H -0.2018 0.5217 0.0328 0.052 Uiso 1 calc R
H17B H -0.2697 0.4078 0.0547 0.052 Uiso 1 calc R
C18 C -0.1789(4) 0.3705(3) -0.04952(13) 0.0459(6) Uani 1 d .
H18 H -0.2759 0.3921 -0.0796 0.055 Uiso 1 calc R
C19 C -0.1942(6) 0.2464(3) -0.05082(19) 0.0563(8) Uani 1 d .
H19A H -0.2165 0.1961 -0.0990 0.068 Uiso 1 calc R
H19B H -0.2967 0.2304 -0.0210 0.068 Uiso 1 calc R
C20 C 0.0022(6) 0.2309(3) -0.02099(15) 0.0554(8) Uani 1 d .
H20A H -0.0102 0.2106 0.0237 0.066 Uiso 1 calc R
H20B H 0.0666 0.1698 -0.0545 0.066 Uiso 1 calc R
C21 C 0.1105(5) 0.3458(3) -0.00970(12) 0.0431(6) Uani 1 d .
C22 C 0.3198(7) 0.3456(6) -0.0054(2) 0.0741(16) Uani 1 d .
H22A H 0.3755 0.4230 -0.0011 0.111 Uiso 1 calc R
H22B H 0.3643 0.2925 -0.0479 0.111 Uiso 1 calc R
H22C H 0.3576 0.3213 0.0355 0.111 Uiso 1 calc R
C23 C 0.0249(6) 0.3901(4) -0.0697(2) 0.0476(9) Uani 1 d .
C24 C 0.0800(8) 0.5158(4) -0.0657(2) 0.0770(13) Uani 1 d .
H24A H 0.0468 0.5651 -0.0201 0.116 Uiso 1 calc R
H24B H 0.0122 0.5373 -0.1029 0.116 Uiso 1 calc R
H24C H 0.2163 0.5252 -0.0717 0.116 Uiso 1 calc R
C25 C 0.0718(7) 0.3152(6) -0.1432(2) 0.0637(13) Uani 1 d .
H25A H 0.0063 0.3416 -0.1788 0.096 Uiso 1 calc R
H25B H 0.0306 0.2351 -0.1478 0.096 Uiso 1 calc R
H25C H 0.2083 0.3215 -0.1494 0.096 Uiso 1 calc R
N4 N 0.0588(7) 0.0724(3) 0.1114(2) 0.0552(9) Uani 1 d .
C26 C 0.0447(7) -0.0078(4) 0.0651(2) 0.0487(9) Uani 1 d .
C27 C 0.0289(8) -0.1097(4) 0.0064(2) 0.0609(11) Uani 1 d .
H27A H 0.0924 -0.0941 -0.0337 0.091 Uiso 1 calc R
H27B H -0.1047 -0.1320 -0.0059 0.091 Uiso 1 calc R
H27C H 0.0882 -0.1721 0.0192 0.091 Uiso 1 calc R
Ag2 Ag 0.564409(19) 0.355960(11) 0.419633(7) 0.03793(6) Uani 1 d .
N5 N 0.4864(5) 0.4860(3) 0.34843(17) 0.0401(7) Uani 1 d .
C28 C 0.4554(7) 0.5950(4) 0.3770(3) 0.0473(10) Uani 1 d .
H28 H 0.4472 0.6222 0.4264 0.057 Uiso 1 calc R
C29 C 0.4348(7) 0.6705(4) 0.3371(3) 0.0518(10) Uani 1 d .
H29 H 0.4133 0.7484 0.3591 0.062 Uiso 1 calc R
C30 C 0.4452(7) 0.6330(5) 0.2668(3) 0.0561(12) Uani 1 d .
H30 H 0.4330 0.6843 0.2389 0.067 Uiso 1 calc R
C31 C 0.4739(6) 0.5186(4) 0.2362(2) 0.0455(9) Uani 1 d .
H31 H 0.4783 0.4899 0.1868 0.055 Uiso 1 calc R
C32 C 0.4962(5) 0.4458(3) 0.27830(19) 0.0360(7) Uani 1 d .
C33 C 0.5329(5) 0.3248(4) 0.24953(18) 0.0365(8) Uani 1 d .
C34 C 0.5263(8) 0.2695(5) 0.1776(2) 0.0538(11) Uani 1 d .
H34 H 0.4912 0.3091 0.1449 0.065 Uiso 1 calc R
C35 C 0.5715(9) 0.1565(5) 0.1551(2) 0.0636(14) Uani 1 d .
H35 H 0.5721 0.1187 0.1064 0.076 Uiso 1 calc R
C36 C 0.6154(7) 0.0989(4) 0.2025(2) 0.0509(10) Uani 1 d .
H36 H 0.6456 0.0210 0.1877 0.061 Uiso 1 calc R
C37 C 0.6144(5) 0.1585(3) 0.27356(17) 0.0331(7) Uani 1 d .
N6 N 0.5770(4) 0.2667(3) 0.29522(14) 0.0309(6) Uani 1 d .
N7 N 0.6253(4) 0.1641(2) 0.39506(14) 0.0305(5) Uani 1 d .
C38 C 0.6492(5) 0.1001(3) 0.32935(16) 0.0306(6) Uani 1 d .
C39 C 0.6968(5) -0.0123(3) 0.31421(18) 0.0362(7) Uani 1 d .
H39 H 0.7116 -0.0564 0.2673 0.043 Uiso 1 calc R
C40 C 0.7225(5) -0.0595(3) 0.37001(19) 0.0379(7) Uani 1 d .
H40 H 0.7578 -0.1362 0.3613 0.046 Uiso 1 calc R
C41 C 0.6969(5) 0.0049(3) 0.43733(19) 0.0353(7) Uani 1 d .
H41 H 0.7120 -0.0262 0.4757 0.042 Uiso 1 calc R
C42 C 0.6481(5) 0.1169(3) 0.44738(18) 0.0319(7) Uani 1 d .
O2 O 0.6154(4) 0.1914(2) 0.51009(13) 0.0385(6) Uani 1 d .
C43 C 0.6443(5) 0.1541(3) 0.57220(17) 0.0316(6) Uani 1 d .
H43 H 0.7732 0.1255 0.5728 0.038 Uiso 1 calc R
C44 C 0.4951(4) 0.0640(2) 0.58205(13) 0.0417(6) Uani 1 d .
H44A H 0.5531 -0.0074 0.5833 0.050 Uiso 1 calc R
H44B H 0.3967 0.0459 0.5442 0.050 Uiso 1 calc R
C45 C 0.4127(5) 0.1236(3) 0.65336(15) 0.0496(7) Uani 1 d .
H45 H 0.3503 0.0699 0.6775 0.059 Uiso 1 calc R
C46 C 0.2882(6) 0.2139(4) 0.6419(2) 0.0569(10) Uani 1 d .
H46A H 0.2140 0.2461 0.6837 0.068 Uiso 1 calc R
H46B H 0.2007 0.1820 0.6011 0.068 Uiso 1 calc R
C47 C 0.4309(5) 0.3052(3) 0.62842(13) 0.0454(6) Uani 1 d .
H47A H 0.4112 0.3141 0.5809 0.054 Uiso 1 calc R
H47B H 0.4195 0.3803 0.6632 0.054 Uiso 1 calc R
C48 C 0.6239(4) 0.2586(2) 0.63589(11) 0.0321(5) Uani 1 d .
C49 C 0.7871(6) 0.3479(3) 0.64762(17) 0.0498(7) Uani 1 d .
H49A H 0.7597 0.4142 0.6863 0.075 Uiso 1 calc R
H49B H 0.8055 0.3722 0.6050 0.075 Uiso 1 calc R
H49C H 0.9020 0.3152 0.6591 0.075 Uiso 1 calc R
C50 C 0.5883(6) 0.1954(4) 0.69358(16) 0.0397(7) Uani 1 d .
C51 C 0.5421(7) 0.2778(5) 0.7637(2) 0.0576(11) Uani 1 d .
H51A H 0.6575 0.3222 0.7855 0.086 Uiso 1 calc R
H51B H 0.4900 0.2340 0.7945 0.086 Uiso 1 calc R
H51C H 0.4494 0.3299 0.7561 0.086 Uiso 1 calc R
C52 C 0.7467(6) 0.1237(3) 0.70558(14) 0.0562(9) Uani 1 d .
H52A H 0.8609 0.1737 0.7223 0.084 Uiso 1 calc R
H52B H 0.7720 0.0670 0.6616 0.084 Uiso 1 calc R
H52C H 0.7095 0.0844 0.7406 0.084 Uiso 1 calc R
N8 N 0.5645(7) 0.4994(4) 0.5182(2) 0.0539(9) Uani 1 d .
C53 C 0.5637(7) 0.5810(4) 0.5621(2) 0.0456(9) Uani 1 d .
C54 C 0.5618(9) 0.6866(5) 0.6192(3) 0.0667(14) Uani 1 d .
H54A H 0.5539 0.6678 0.6639 0.100 Uiso 1 calc R
H54B H 0.4523 0.7285 0.6128 0.100 Uiso 1 calc R
H54C H 0.6778 0.7344 0.6191 0.100 Uiso 1 calc R
P1A P 0.5297(9) 0.7509(4) 0.0867(3) 0.050(2) Uani 0.50 d PD
F1A F 0.4922(19) 0.6292(7) 0.0983(7) 0.076(4) Uani 0.50 d PD
F2A F 0.568(3) 0.8715(9) 0.0720(9) 0.092(5) Uani 0.50 d PD
F3A F 0.402(3) 0.8016(12) 0.1459(9) 0.183(11) Uani 0.50 d PD
F4A F 0.701(2) 0.7848(11) 0.1415(9) 0.141(5) Uani 0.50 d PD
F5A F 0.661(3) 0.6984(8) 0.0256(7) 0.165(9) Uani 0.50 d PD
F6A F 0.366(3) 0.7244(11) 0.0362(13) 0.188(10) Uani 0.50 d PD
P1B P 0.5202(9) 0.7510(4) 0.0883(2) 0.051(2) Uani 0.50 d PD
F1B F 0.509(2) 0.6309(8) 0.1038(7) 0.084(5) Uani 0.50 d PD
F2B F 0.536(3) 0.8753(9) 0.0786(9) 0.123(8) Uani 0.50 d PD
F3B F 0.547(3) 0.8055(6) 0.1670(3) 0.133(6) Uani 0.50 d PD
F4B F 0.7318(12) 0.7343(10) 0.0771(10) 0.131(4) Uani 0.50 d PD
F5B F 0.476(3) 0.6967(11) 0.0106(4) 0.139(7) Uani 0.50 d PD
F6B F 0.3134(18) 0.7628(16) 0.1015(12) 0.169(7) Uani 0.50 d PD
P2 P 0.03696(16) 0.82464(8) 0.53942(5) 0.0404(2) Uani 1 d .
F7 F 0.0053(5) 0.7017(3) 0.55218(16) 0.0657(7) Uani 1 d .
F8 F 0.0639(4) 0.9482(2) 0.52628(15) 0.0605(7) Uani 1 d .
F9A F -0.1404(7) 0.8673(3) 0.5828(3) 0.0885(15) Uani 0.80 d P
F10A F 0.1670(8) 0.8684(4) 0.6081(2) 0.0821(14) Uani 0.80 d P
F11A F 0.2094(7) 0.7823(4) 0.4928(3) 0.0928(15) Uani 0.80 d P
F12A F -0.0926(9) 0.7825(3) 0.4700(2) 0.0847(14) Uani 0.80 d P
F9B F 0.001(4) 0.8665(17) 0.6185(10) 0.090(5) Uiso 0.20 d P
F10B F 0.236(4) 0.834(3) 0.5679(18) 0.125(9) Uiso 0.20 d P
F11B F 0.064(4) 0.772(2) 0.4616(12) 0.103(6) Uiso 0.20 d P
F12B F -0.165(4) 0.814(2) 0.5177(15) 0.120(7) Uiso 0.20 d P
C59 C -0.0336(10) 0.9173(7) 0.7892(4) 0.0818(17) Uani 1 d .
H59A H -0.0997 0.9770 0.8220 0.123 Uiso 1 calc R
H59B H -0.0558 0.8445 0.8008 0.123 Uiso 1 calc R
H59C H -0.0810 0.9087 0.7414 0.123 Uiso 1 calc R
C60 C 0.1698(9) 0.9497(6) 0.7942(2) 0.0687(14) Uani 1 d .
H60A H 0.2356 0.8932 0.7581 0.082 Uiso 1 calc R
H60B H 0.1921 1.0257 0.7856 0.082 Uiso 1 calc R
O4 O 0.2425(5) 0.9537(3) 0.86145(17) 0.0612(9) Uani 1 d .
C61 C 0.4390(9) 0.9808(6) 0.8699(3) 0.0771(18) Uani 1 d .
H61A H 0.4692 1.0576 0.8634 0.092 Uiso 1 calc R
H61B H 0.5061 0.9241 0.8344 0.092 Uiso 1 calc R
C62 C 0.5024(13) 0.9795(8) 0.9420(4) 0.102(3) Uani 1 d .
H62A H 0.6405 0.9875 0.9458 0.153 Uiso 1 calc R
H62B H 0.4575 0.9069 0.9504 0.153 Uiso 1 calc R
H62C H 0.4504 1.0433 0.9768 0.153 Uiso 1 calc R
C63 C 0.6640(11) 0.6468(8) 0.8339(4) 0.092(2) Uani 1 d .
H63A H 0.6963 0.7288 0.8413 0.138 Uiso 1 calc R
H63B H 0.7183 0.6032 0.7904 0.138 Uiso 1 calc R
H63C H 0.7148 0.6226 0.8732 0.138 Uiso 1 calc R
C64 C 0.4577(9) 0.6255(6) 0.8294(3) 0.0702(15) Uani 1 d .
H64A H 0.4236 0.5525 0.8404 0.084 Uiso 1 calc R
H64B H 0.4000 0.6877 0.8645 0.084 Uiso 1 calc R
O5 O 0.3857(5) 0.6198(3) 0.76331(16) 0.0621(9) Uani 1 d .
C65 C 0.1887(9) 0.5993(6) 0.7570(3) 0.0723(15) Uani 1 d .
H65A H 0.1287 0.6594 0.7928 0.087 Uiso 1 calc R
H65B H 0.1528 0.5243 0.7652 0.087 Uiso 1 calc R
C66 C 0.1210(10) 0.5995(6) 0.6868(3) 0.0783(17) Uani 1 d .
H66A H 0.1537 0.6745 0.6793 0.117 Uiso 1 calc R
H66B H -0.0163 0.5841 0.6829 0.117 Uiso 1 calc R
H66C H 0.1806 0.5399 0.6514 0.117 Uiso 1 calc R

loop_
_atom_site_aniso_label
_atom_site_aniso_U_11
_atom_site_aniso_U_22
_atom_site_aniso_U_33
_atom_site_aniso_U_23
_atom_site_aniso_U_13
_atom_site_aniso_U_12
Ag1 0.04922(16) 0.03334(13) 0.03053(11) 0.00610(9) 0.00210(8) 0.00741(9)
N1 0.0394(19) 0.0387(18) 0.0425(16) 0.0168(13) 0.0043(11) 0.0043(12)
C1 0.047(3) 0.040(2) 0.047(2) 0.0188(16) 0.0056(15) 0.0084(16)
C2 0.040(3) 0.045(2) 0.073(3) 0.032(2) 0.0106(17) 0.0137(16)
C3 0.038(2) 0.060(3) 0.058(2) 0.0361(18) 0.0053(14) 0.0102(16)
C4 0.036(2) 0.057(2) 0.049(2) 0.0270(17) 0.0025(13) 0.0049(16)
C5 0.0226(19) 0.048(2) 0.0415(17) 0.0208(15) 0.0017(11) -0.0014(13)
C6 0.0247(19) 0.043(2) 0.0374(16) 0.0138(14) 0.0009(11) -0.0007(13)
C7 0.067(3) 0.054(3) 0.0329(18) 0.0145(17) -0.0044(15) -0.0064(19)
C8 0.085(4) 0.054(3) 0.0259(16) 0.0015(16) 0.0010(16) -0.001(2)
C9 0.055(2) 0.041(2) 0.0316(16) 0.0076(14) 0.0024(13) 0.0016(15)
C10 0.0270(19) 0.0327(18) 0.0324(15) 0.0057(13) 0.0027(10) -0.0018(12)
N2 0.0284(16) 0.0358(16) 0.0323(13) 0.0109(12) 0.0016(9) -0.0020(11)
N3 0.0314(16) 0.0318(15) 0.0267(12) 0.0031(10) 0.0027(9) 0.0036(10)
C11 0.0285(18) 0.0316(17) 0.0329(14) 0.0069(12) 0.0022(10) 0.0019(11)
C12 0.040(2) 0.0326(18) 0.0375(16) -0.0028(13) 0.0028(12) 0.0052(13)
C13 0.042(2) 0.0305(18) 0.0482(19) 0.0081(14) 0.0019(13) 0.0059(13)
C14 0.047(2) 0.0356(19) 0.0338(15) 0.0072(13) -0.0004(12) 0.0067(14)
C15 0.033(2) 0.0336(18) 0.0287(14) 0.0052(12) -0.0001(11) 0.0048(12)
O1 0.0577(18) 0.0352(14) 0.0271(11) 0.0060(10) 0.0026(9) 0.0168(11)
C16 0.0372(19) 0.0420(17) 0.0284(12) 0.0108(11) 0.0003(10) 0.0060(12)
C17 0.0366(17) 0.0550(16) 0.0391(11) 0.0132(10) 0.0022(9) 0.0147(11)
C18 0.0364(17) 0.0625(18) 0.0389(12) 0.0140(11) -0.0025(9) 0.0060(12)
C19 0.049(2) 0.059(2) 0.0544(17) 0.0074(14) -0.0014(13) -0.0081(15)
C20 0.078(3) 0.0490(18) 0.0381(12) 0.0062(11) 0.0044(12) 0.0205(16)
C21 0.0359(19) 0.0615(18) 0.0281(10) 0.0043(10) 0.0013(9) 0.0124(14)
C22 0.038(3) 0.125(5) 0.052(2) 0.007(2) -0.0001(15) 0.027(2)
C23 0.041(2) 0.069(3) 0.0349(16) 0.0184(16) 0.0034(12) -0.0029(16)
C24 0.099(4) 0.083(3) 0.0577(19) 0.0389(19) 0.0005(19) -0.019(2)
C25 0.051(3) 0.104(4) 0.0335(16) 0.0131(18) 0.0049(13) 0.010(2)
N4 0.082(3) 0.0375(19) 0.0415(17) 0.0039(14) -0.0014(15) 0.0057(16)
C26 0.062(3) 0.043(2) 0.0431(18) 0.0146(16) 0.0029(15) 0.0031(16)
C27 0.087(3) 0.047(2) 0.0434(17) 0.0031(15) 0.0063(16) 0.0031(19)
Ag2 0.05015(16) 0.03254(13) 0.03107(11) 0.00794(9) 0.00267(8) 0.00653(9)
N5 0.043(2) 0.0413(19) 0.0392(16) 0.0160(13) 0.0000(12) 0.0020(13)
C28 0.049(3) 0.043(2) 0.053(2) 0.0167(18) 0.0047(16) 0.0096(17)
C29 0.048(3) 0.046(2) 0.069(3) 0.026(2) 0.0088(18) 0.0129(17)
C30 0.054(3) 0.055(3) 0.076(3) 0.043(2) 0.016(2) 0.0154(18)
C31 0.041(2) 0.060(3) 0.0456(19) 0.0320(17) 0.0033(14) 0.0037(16)
C32 0.030(2) 0.040(2) 0.0418(17) 0.0180(15) -0.0008(12) -0.0016(13)
C33 0.036(2) 0.045(2) 0.0298(15) 0.0156(14) -0.0008(11) -0.0068(14)
C34 0.073(3) 0.058(3) 0.0331(18) 0.0196(18) -0.0063(16) -0.002(2)
C35 0.098(4) 0.063(3) 0.0268(17) 0.0111(18) -0.0018(17) -0.007(2)
C36 0.070(3) 0.046(2) 0.0292(16) -0.0012(15) 0.0036(14) -0.0035(18)
C37 0.0300(19) 0.041(2) 0.0269(14) 0.0089(13) 0.0008(10) -0.0030(13)
N6 0.0238(16) 0.0401(17) 0.0285(13) 0.0096(11) -0.0004(9) 0.0004(10)
N7 0.0323(16) 0.0297(15) 0.0300(12) 0.0090(10) 0.0012(9) 0.0016(10)
C38 0.0251(17) 0.0350(18) 0.0275(13) 0.0025(12) 0.0010(9) -0.0021(11)
C39 0.037(2) 0.0368(18) 0.0324(14) 0.0058(12) 0.0021(11) 0.0034(13)
C40 0.041(2) 0.0281(17) 0.0403(16) 0.0008(13) 0.0007(12) 0.0089(13)
C41 0.034(2) 0.0316(18) 0.0415(16) 0.0108(13) 0.0021(11) 0.0066(12)
C42 0.034(2) 0.0315(18) 0.0298(15) 0.0079(12) 0.0033(11) 0.0042(12)
O2 0.0549(17) 0.0347(14) 0.0283(11) 0.0108(10) 0.0053(9) 0.0110(10)
C43 0.0364(17) 0.0319(14) 0.0282(12) 0.0111(10) 0.0026(9) 0.0037(11)
C44 0.0449(17) 0.0398(13) 0.0396(11) 0.0108(9) 0.0028(10) -0.0039(11)
C45 0.049(2) 0.0560(17) 0.0453(13) 0.0179(12) 0.0139(11) -0.0022(13)
C46 0.035(2) 0.078(3) 0.0537(18) 0.0101(17) 0.0067(13) 0.0058(16)
C47 0.0481(19) 0.0541(16) 0.0353(11) 0.0114(10) 0.0033(10) 0.0188(13)
C48 0.0297(16) 0.0351(13) 0.0304(10) 0.0066(8) 0.0022(8) 0.0046(10)
C49 0.050(2) 0.0419(16) 0.0494(15) 0.0004(11) 0.0036(12) -0.0066(13)
C50 0.046(2) 0.0477(18) 0.0267(14) 0.0102(12) 0.0043(11) 0.0096(14)
C51 0.066(3) 0.081(3) 0.0270(14) 0.0121(15) 0.0096(13) 0.0206(19)
C52 0.080(3) 0.0579(18) 0.0339(11) 0.0138(11) -0.0039(12) 0.0266(17)
N8 0.073(3) 0.046(2) 0.0429(17) 0.0106(16) 0.0046(15) 0.0113(16)
C53 0.055(2) 0.042(2) 0.0404(17) 0.0109(15) 0.0090(13) 0.0060(15)
C54 0.081(3) 0.049(2) 0.059(2) -0.0014(17) 0.026(2) -0.009(2)
P1A 0.072(4) 0.031(2) 0.053(3) 0.0156(17) 0.014(2) 0.020(2)
F1A 0.102(9) 0.038(5) 0.081(6) 0.009(4) 0.017(5) -0.020(5)
F2A 0.193(13) 0.038(5) 0.056(5) 0.025(4) 0.024(6) 0.028(6)
F3A 0.30(2) 0.115(9) 0.175(13) 0.077(9) 0.185(16) 0.133(13)
F4A 0.150(11) 0.128(9) 0.149(10) 0.046(8) -0.081(9) 0.017(8)
F5A 0.33(2) 0.066(5) 0.113(8) 0.030(6) 0.144(13) 0.049(10)
F6A 0.181(17) 0.102(8) 0.27(2) 0.039(12) -0.158(16) 0.000(9)
P1B 0.087(5) 0.042(3) 0.0206(17) 0.0025(12) -0.0096(16) -0.001(2)
F1B 0.145(12) 0.054(6) 0.070(5) 0.033(4) 0.044(6) 0.045(6)
F2B 0.27(2) 0.042(6) 0.050(5) 0.015(3) -0.029(9) -0.006(8)
F3B 0.322(18) 0.039(3) 0.0266(18) 0.0062(17) -0.016(5) -0.060(6)
F4B 0.072(6) 0.118(9) 0.231(14) 0.096(10) 0.037(8) -0.003(5)
F5B 0.275(19) 0.097(7) 0.029(2) 0.007(3) -0.019(5) -0.064(10)
F6B 0.087(9) 0.201(18) 0.240(19) 0.083(16) 0.041(12) 0.066(9)
P2 0.0491(6) 0.0344(4) 0.0365(4) 0.0076(3) 0.0034(3) 0.0034(3)
F7 0.097(2) 0.0366(12) 0.0633(15) 0.0141(10) 0.0057(12) 0.0026(11)
F8 0.0652(17) 0.0455(13) 0.0747(15) 0.0252(12) -0.0091(11) -0.0034(11)
F9A 0.080(3) 0.0461(16) 0.137(4) 0.0183(18) 0.066(3) 0.0113(15)
F10A 0.121(4) 0.062(2) 0.062(2) 0.0202(18) -0.047(2) -0.016(2)
F11A 0.076(3) 0.105(3) 0.119(3) 0.056(3) 0.060(3) 0.049(2)
F12A 0.130(4) 0.0419(15) 0.072(2) 0.0008(13) -0.051(2) 0.0078(18)
C59 0.072(4) 0.095(4) 0.087(4) 0.040(3) -0.010(3) 0.009(3)
C60 0.087(4) 0.079(4) 0.042(2) 0.020(2) 0.003(2) 0.004(3)
O4 0.069(2) 0.068(2) 0.0524(17) 0.0285(16) 0.0062(14) -0.0041(16)
C61 0.074(4) 0.095(5) 0.071(3) 0.043(3) 0.001(3) -0.016(3)
C62 0.103(6) 0.116(6) 0.099(5) 0.059(5) -0.035(4) -0.034(5)
C63 0.076(5) 0.106(5) 0.086(4) 0.016(3) -0.003(3) -0.003(3)
C64 0.069(4) 0.077(4) 0.069(3) 0.028(3) 0.010(2) 0.003(3)
O5 0.062(2) 0.074(2) 0.0475(16) 0.0130(15) 0.0127(13) -0.0070(16)
C65 0.059(4) 0.084(4) 0.080(4) 0.036(3) 0.010(2) -0.008(3)
C66 0.073(4) 0.080(4) 0.083(4) 0.029(3) -0.005(3) -0.019(3)

loop_
_atom_type_symbol
_atom_type_description
_atom_type_scat_dispersion_real
_atom_type_scat_dispersion_imag
_atom_type_scat_source
C C 0.0033 0.0016 'International Tables Vol C Tables 4.2.6.8 and 6.1.1.4'
H H 0.0000 0.0000 'International Tables Vol C Tables 4.2.6.8 and 6.1.1.4'
N N 0.0061 0.0033 'International Tables Vol C Tables 4.2.6.8 and 6.1.1.4'
O O 0.0106 0.0060 'International Tables Vol C Tables 4.2.6.8 and 6.1.1.4'
F F 0.0171 0.0103 'International Tables Vol C Tables 4.2.6.8 and 6.1.1.4'
Ag Ag -0.8971 1.1015 'International Tables Vol C Tables 4.2.6.8 and 6.1.1.4'
P P 0.1023 0.0942 'International Tables Vol C Tables 4.2.6.8 and 6.1.1.4'

loop_
_geom_angle_atom_site_label_1
_geom_angle_atom_site_label_2
_geom_angle_atom_site_label_3
_geom_angle
N4 Ag1 N3 133.59(13)
N4 Ag1 N2 155.20(12)
N3 Ag1 N2 69.06(10)
N4 Ag1 N1 91.18(14)
N3 Ag1 N1 135.07(10)
N2 Ag1 N1 66.27(11)
C1 N1 C5 118.6(3)
C1 N1 Ag1 122.4(3)
C5 N1 Ag1 118.7(3)
N1 C1 C2 123.8(4)
C3 C2 C1 116.6(4)
C4 C3 C2 120.5(4)
C3 C4 C5 118.6(4)
N1 C5 C4 121.8(4)
N1 C5 C6 116.8(3)
C4 C5 C6 121.3(4)
N2 C6 C7 121.3(4)
N2 C6 C5 115.5(3)
C7 C6 C5 123.2(4)
C8 C7 C6 119.5(4)
C7 C8 C9 119.6(4)
C10 C9 C8 118.2(4)
N2 C10 C9 121.7(3)
N2 C10 C11 116.2(3)
C9 C10 C11 122.1(4)
C6 N2 C10 119.6(3)
C6 N2 Ag1 122.5(3)
C10 N2 Ag1 117.8(2)
C15 N3 C11 118.4(3)
C15 N3 Ag1 121.2(2)
C11 N3 Ag1 120.3(2)
N3 C11 C12 121.8(3)
N3 C11 C10 116.4(3)
C12 C11 C10 121.9(3)
C13 C12 C11 118.5(3)
C12 C13 C14 120.6(4)
C13 C14 C15 117.3(3)
N3 C15 O1 112.2(3)
N3 C15 C14 123.4(3)
O1 C15 C14 124.4(3)
C15 O1 C16 116.9(3)
O1 C16 C17 113.2(3)
O1 C16 C21 109.2(3)
C17 C16 C21 104.1(3)
C16 C17 C18 102.9(2)
C19 C18 C23 103.7(3)
C19 C18 C17 106.9(2)
C23 C18 C17 102.0(3)
C18 C19 C20 102.2(3)
C21 C20 C19 104.9(3)
C22 C21 C20 116.3(4)
C22 C21 C16 113.8(3)
C20 C21 C16 108.0(3)
C22 C21 C23 116.6(3)
C20 C21 C23 101.8(3)
C16 C21 C23 98.3(3)
C18 C23 C24 113.3(4)
C18 C23 C25 113.6(4)
C24 C23 C25 108.2(4)
C18 C23 C21 93.6(3)
C24 C23 C21 115.5(4)
C25 C23 C21 112.3(4)
C26 N4 Ag1 175.2(4)
N4 C26 C27 179.4(6)
N8 Ag2 N7 133.77(13)
N8 Ag2 N6 157.04(12)
N7 Ag2 N6 68.11(10)
N8 Ag2 N5 91.27(14)
N7 Ag2 N5 134.92(11)
N6 Ag2 N5 67.01(11)
C28 N5 C32 119.7(4)
C28 N5 Ag2 122.2(3)
C32 N5 Ag2 117.7(3)
N5 C28 C29 121.9(4)
C30 C29 C28 119.8(5)
C29 C30 C31 118.8(4)
C30 C31 C32 119.6(4)
N5 C32 C31 120.2(4)
N5 C32 C33 117.4(3)
C31 C32 C33 122.4(4)
N6 C33 C34 119.8(4)
N6 C33 C32 117.2(3)
C34 C33 C32 123.0(4)
C35 C34 C33 119.0(4)
C36 C35 C34 120.2(4)
C35 C36 C37 117.8(5)
N6 C37 C36 122.3(4)
N6 C37 C38 116.3(3)
C36 C37 C38 121.4(4)
C37 N6 C33 120.9(3)
C37 N6 Ag2 118.6(2)
C33 N6 Ag2 120.3(3)
C42 N7 C38 118.6(3)
C42 N7 Ag2 119.7(2)
C38 N7 Ag2 121.6(2)
N7 C38 C39 122.4(3)
N7 C38 C37 115.1(3)
C39 C38 C37 122.5(3)
C38 C39 C40 118.0(3)
C41 C40 C39 120.0(3)
C40 C41 C42 117.8(3)
N7 C42 O2 111.5(3)
N7 C42 C41 123.2(3)
O2 C42 C41 125.3(3)
C42 O2 C43 117.8(3)
O2 C43 C44 114.6(3)
O2 C43 C48 107.3(3)
C44 C43 C48 104.4(2)
C43 C44 C45 102.8(2)
C46 C45 C44 107.3(3)
C46 C45 C50 103.2(3)
C44 C45 C50 102.0(2)
C45 C46 C47 103.2(3)
C48 C47 C46 104.1(3)
C49 C48 C47 114.0(3)
C49 C48 C43 114.1(2)
C47 C48 C43 107.6(2)
C49 C48 C50 117.8(3)
C47 C48 C50 102.2(2)
C43 C48 C50 99.5(2)
C52 C50 C51 108.6(3)
C52 C50 C45 113.9(3)
C51 C50 C45 113.6(3)
C52 C50 C48 115.2(3)
C51 C50 C48 112.2(3)
C45 C50 C48 92.9(2)
C53 N8 Ag2 170.7(4)
N8 C53 C54 179.7(6)
F4B P1A F6A 131.8(11)
F4B P1A F3A 137.6(11)
F6A P1A F3A 90.6(13)
F4B P1A F5B 94.1(9)
F6A P1A F5B 37.7(10)
F3A P1A F5B 128.3(11)
F4B P1A F3B 95.7(9)
F6A P1A F3B 132.5(13)
F3A P1A F3B 41.9(8)
F5B P1A F3B 170.0(10)
F4B P1A F5A 42.3(9)
F6A P1A F5A 89.4(10)
F3A P1A F5A 179.9(12)
F5B P1A F5A 51.8(8)
F3B P1A F5A 138.0(11)
F4B P1A F2B 96.4(9)
F6A P1A F2B 86.8(10)
F3A P1A F2B 82.4(10)
F5B P1A F2B 93.1(8)
F3B P1A F2B 87.7(7)
F5A P1A F2B 97.6(9)
F4B P1A F1A 91.9(7)
F6A P1A F1A 88.6(8)
F3A P1A F1A 90.5(7)
F5B P1A F1A 87.6(8)
F3B P1A F1A 90.2(6)
F5A P1A F1A 89.4(6)
F2B P1A F1A 171.6(11)
F4B P1A F6B 175.4(8)
F6A P1A F6B 51.0(9)
F3A P1A F6B 40.2(10)
F5B P1A F6B 88.4(9)
F3B P1A F6B 81.7(10)
F5A P1A F6B 139.9(11)
F2B P1A F6B 87.3(10)
F1A P1A F6B 84.3(9)
F4B P1A F4A 49.8(8)
F6A P1A F4A 177.4(8)
F3A P1A F4A 87.8(9)
F5B P1A F4A 143.9(11)
F3B P1A F4A 46.0(7)
F5A P1A F4A 92.1(11)
F2B P1A F4A 90.9(9)
F1A P1A F4A 93.4(7)
F6B P1A F4A 127.7(10)
F4B P1A F2A 87.7(9)
F6A P1A F2A 90.0(9)
F3A P1A F2A 91.2(8)
F5B P1A F2A 90.3(9)
F3B P1A F2A 92.0(7)
F5A P1A F2A 88.8(7)
F2B P1A F2A 9.4(14)
F1A P1A F2A 177.8(8)
F6B P1A F2A 96.2(10)
F4A P1A F2A 87.9(9)
F4B P1A F1B 88.1(7)
F6A P1A F1B 94.3(9)
F3A P1A F1B 90.4(7)
F5B P1A F1B 92.1(7)
F3B P1A F1B 86.3(6)
F5A P1A F1B 89.5(6)
F2B P1A F1B 172.8(9)
F1A P1A F1B 5.7(10)
F6B P1A F1B 87.9(9)
F4A P1A F1B 87.8(8)
F2A P1A F1B 175.3(11)
P1B F1A P1A 2.7(4)
P1A F2A P1B 2.6(4)
F6B F3A F3B 143.2(12)
F6B F3A P1B 71.9(8)
F3B F3A P1B 72.5(7)
F6B F3A P1A 73.3(9)
F3B F3A P1A 71.2(7)
P1B F3A P1A 1.5(4)
F3B F4A F4B 126.2(8)
F3B F4A P1A 65.8(6)
F4B F4A P1A 60.6(6)
F3B F4A P1B 63.4(6)
F4B F4A P1B 62.9(5)
P1A F4A P1B 2.4(4)
F4B F5A F5B 126.7(9)
F4B F5A P1A 64.4(6)
F5B F5A P1A 62.2(6)
F4B F5A P1B 65.6(6)
F5B F5A P1B 61.0(6)
P1A F5A P1B 1.4(4)
F5B F6A F6B 139.3(12)
F5B F6A P1B 74.8(9)
F6B F6A P1B 65.3(7)
F5B F6A P1A 72.3(9)
F6B F6A P1A 67.9(8)
P1B F6A P1A 2.6(4)
F3A P1B F6A 94.5(14)
F3A P1B F6B 42.1(11)
F6A P1B F6B 52.9(9)
F3A P1B F5B 132.3(12)
F6A P1B F5B 37.8(10)
F6B P1B F5B 90.5(9)
F3A P1B F3B 43.1(8)
F6A P1B F3B 137.6(14)
F6B P1B F3B 84.9(10)
F5B P1B F3B 175.3(11)
F3A P1B F4B 136.9(11)
F6A P1B F4B 128.5(12)
F6B P1B F4B 177.0(8)
F5B P1B F4B 90.8(9)
F3B P1B F4B 93.9(9)
F3A P1B F1A 93.6(8)
F6A P1B F1A 90.4(8)
F6B P1B F1A 87.4(9)
F5B P1B F1A 87.7(7)
F3B P1B F1A 91.8(6)
F4B P1B F1A 89.9(7)
F3A P1B F1B 93.4(7)
F6A P1B F1B 96.2(9)
F6B P1B F1B 91.0(8)
F5B P1B F1B 92.1(7)
F3B P1B F1B 87.7(6)
F4B P1B F1B 86.2(7)
F1A P1B F1B 5.7(10)
F3A P1B F2B 84.1(10)
F6A P1B F2B 87.5(10)
F6B P1B F2B 89.5(10)
F5B P1B F2B 92.2(7)
F3B P1B F2B 88.1(7)
F4B P1B F2B 93.2(9)
F1A P1B F2B 176.8(11)
F1B P1B F2B 175.7(8)
F3A P1B F2A 92.7(8)
F6A P1B F2A 90.3(9)
F6B P1B F2A 98.2(11)
F5B P1B F2A 89.0(8)
F3B P1B F2A 92.0(7)
F4B P1B F2A 84.6(9)
F1A P1B F2A 173.5(10)
F1B P1B F2A 170.7(11)
F2B P1B F2A 9.3(14)
F3A P1B F4A 88.7(10)
F6A P1B F4A 175.3(13)
F6B P1B F4A 130.6(10)
F5B P1B F4A 138.9(11)
F3B P1B F4A 45.8(7)
F4B P1B F4A 48.2(7)
F1A P1B F4A 92.8(7)
F1B P1B F4A 87.1(8)
F2B P1B F4A 89.4(9)
F2A P1B F4A 86.1(9)
F3A P1B F5A 177.1(12)
F6A P1B F5A 88.1(10)
F6B P1B F5A 140.6(10)
F5B P1B F5A 50.3(7)
F3B P1B F5A 134.3(11)
F4B P1B F5A 40.5(9)
F1A P1B F5A 87.7(7)
F1B P1B F5A 87.7(6)
F2B P1B F5A 94.6(9)
F2A P1B F5A 85.9(8)
F4A P1B F5A 88.6(11)
P1B F1B P1A 2.6(4)
P1A F2B P1B 2.7(5)
F3A F3B F4A 134.9(8)
F3A F3B P1B 64.4(6)
F4A F3B P1B 70.8(6)
F3A F3B P1A 66.9(6)
F4A F3B P1A 68.3(6)
P1B F3B P1A 2.6(5)
F5A F4B F4A 142.8(13)
F5A F4B P1A 73.2(9)
F4A F4B P1A 69.6(7)
F5A F4B P1B 73.9(9)
F4A F4B P1B 68.9(7)
P1A F4B P1B 0.9(3)
F6A F5B F5A 136.0(11)
F6A F5B P1A 70.0(8)
F5A F5B P1A 66.0(6)
F6A F5B P1B 67.4(8)
F5A F5B P1B 68.7(6)
P1A F5B P1B 2.8(5)
F3A F6B F6A 126.8(14)
F3A F6B P1B 66.0(9)
F6A F6B P1B 61.8(7)
F3A F6B P1A 66.6(9)
F6A F6B P1A 61.2(7)
P1B F6B P1A 0.7(3)
F12B P2 F10B 174.6(15)
F12B P2 F11B 83.3(16)
F10B P2 F11B 101.3(17)
F12B P2 F9B 94.7(14)
F10B P2 F9B 80.4(15)
F11B P2 F9B 174.2(12)
F12B P2 F9A 49.6(11)
F10B P2 F9A 126.0(13)
F11B P2 F9A 132.6(12)
F9B P2 F9A 46.3(9)
F12B P2 F11A 128.0(11)
F10B P2 F11A 56.6(13)
F11B P2 F11A 44.8(11)
F9B P2 F11A 136.4(10)
F9A P2 F11A 177.3(3)
F12B P2 F10A 139.6(11)
F10B P2 F10A 35.8(12)
F11B P2 F10A 137.0(12)
F9B P2 F10A 45.2(9)
F9A P2 F10A 90.2(3)
F11A P2 F10A 92.3(3)
F12B P2 F7 87.5(11)
F10B P2 F7 89.6(11)
F11B P2 F7 91.5(9)
F9B P2 F7 82.9(7)
F9A P2 F7 91.17(19)
F11A P2 F7 89.9(2)
F10A P2 F7 90.9(2)
F12B P2 F12A 40.6(11)
F10B P2 F12A 144.0(13)
F11B P2 F12A 42.7(11)
F9B P2 F12A 135.2(10)
F9A P2 F12A 90.0(3)
F11A P2 F12A 87.5(3)
F10A P2 F12A 179.1(2)
F7 P2 F12A 90.1(2)
F12B P2 F8 91.3(11)
F10B P2 F8 91.6(11)
F11B P2 F8 88.5(9)
F9B P2 F8 97.0(7)
F9A P2 F8 87.90(19)
F11A P2 F8 91.0(2)
F10A P2 F8 89.99(18)
F7 P2 F8 178.74(19)
F12A P2 F8 89.09(18)
F9B F9A F12B 125.7(16)
F9B F9A P2 65.9(10)
F12B F9A P2 61.8(13)
F10B F10A F9B 132(2)
F10B F10A P2 67.5(19)
F9B F10A P2 65.7(9)
F11B F11A F10B 124.9(17)
F11B F11A P2 65.5(12)
F10B F11A P2 59.4(13)
F12B F12A F11B 130(2)
F12B F12A P2 64.2(15)
F11B F12A P2 65.4(12)
F10A F9B F9A 133.9(16)
F10A F9B P2 69.1(10)
F9A F9B P2 67.8(9)
F10A F10B F11A 141(3)
F10A F10B P2 77(2)
F11A F10B P2 64.0(13)
F12A F11B F11A 141(2)
F12A F11B P2 71.9(13)
F11A F11B P2 69.7(12)
F12A F12B F9A 143(3)
F12A F12B P2 75.2(17)
F9A F12B P2 68.6(13)
O4 C60 C59 109.9(4)
C61 O4 C60 113.6(4)
O4 C61 C62 109.3(5)
O5 C64 C63 111.6(5)
C64 O5 C65 113.2(4)
O5 C65 C66 110.3(5)

loop_
_geom_bond_atom_site_label_1
_geom_bond_atom_site_label_2
_geom_bond_distance
Ag1 N4 2.231(4)
Ag1 N3 2.318(3)
Ag1 N2 2.403(3)
Ag1 N1 2.483(3)
N1 C1 1.332(6)
N1 C5 1.340(5)
C1 C2 1.395(6)
C2 C3 1.392(7)
C3 C4 1.373(7)
C4 C5 1.398(5)
C5 C6 1.491(6)
C6 N2 1.334(5)
C6 C7 1.392(6)
C7 C8 1.361(8)
C8 C9 1.393(6)
C9 C10 1.386(5)
C10 N2 1.346(5)
C10 C11 1.481(5)
N3 C15 1.330(4)
N3 C11 1.354(4)
C11 C12 1.398(5)
C12 C13 1.373(6)
C13 C14 1.382(5)
C14 C15 1.398(6)
C15 O1 1.345(5)
O1 C16 1.450(4)
C16 C17 1.534(5)
C16 C21 1.540(4)
C17 C18 1.544(4)
C18 C19 1.500(5)
C18 C23 1.529(5)
C19 C20 1.551(6)
C20 C21 1.514(5)
C21 C22 1.488(6)
C21 C23 1.569(5)
C23 C24 1.537(6)
C23 C25 1.547(6)
N4 C26 1.140(6)
C26 C27 1.446(7)
Ag2 N8 2.237(4)
Ag2 N7 2.318(3)
Ag2 N6 2.418(3)
Ag2 N5 2.480(3)
N5 C28 1.323(6)
N5 C32 1.349(5)
C28 C29 1.384(6)
C29 C30 1.350(8)
C30 C31 1.386(7)
C31 C32 1.391(5)
C32 C33 1.465(6)
C33 N6 1.342(5)
C33 C34 1.402(6)
C34 C35 1.382(8)
C35 C36 1.365(7)
C36 C37 1.400(5)
C37 N6 1.312(5)
C37 C38 1.501(5)
N7 C42 1.334(4)
N7 C38 1.343(4)
C38 C39 1.380(5)
C39 C40 1.399(5)
C40 C41 1.373(5)
C41 C42 1.387(5)
C42 O2 1.356(5)
O2 C43 1.446(4)
C43 C44 1.533(4)
C43 C48 1.542(4)
C44 C45 1.544(4)
C45 C46 1.514(6)
C45 C50 1.554(5)
C46 C47 1.540(5)
C47 C48 1.535(4)
C48 C49 1.510(4)
C48 C50 1.565(4)
C50 C52 1.519(5)
C50 C51 1.529(6)
N8 C53 1.126(6)
C53 C54 1.462(7)
P1A F4B 1.469(12)
P1A F6A 1.489(9)
P1A F3A 1.508(8)
P1A F5B 1.510(9)
P1A F3B 1.551(8)
P1A F5A 1.559(8)
P1A F2B 1.565(12)
P1A F1A 1.569(8)
P1A F6B 1.574(14)
P1A F4A 1.580(10)
P1A F2A 1.584(8)
P1A F1B 1.587(10)
F1A P1B 1.552(10)
F2A P1B 1.606(11)
F3A F6B 1.06(3)
F3A F3B 1.09(2)
F3A P1B 1.445(10)
F4A F3B 1.224(18)
F4A F4B 1.288(18)
F4A P1B 1.613(10)
F5A F4B 1.10(2)
F5A F5B 1.340(19)
F5A P1B 1.623(11)
F6A F5B 0.97(2)
F6A F6B 1.32(2)
F6A P1B 1.458(10)
P1B F6B 1.503(11)
P1B F5B 1.524(7)
P1B F3B 1.528(5)
P1B F4B 1.539(9)
P1B F1B 1.573(8)
P1B F2B 1.575(9)
P2 F12B 1.48(3)
P2 F10B 1.50(3)
P2 F11B 1.52(2)
P2 F9B 1.546(19)
P2 F9A 1.567(3)
P2 F11A 1.570(4)
P2 F10A 1.585(4)
P2 F7 1.589(3)
P2 F12A 1.593(4)
P2 F8 1.597(3)
F9A F9B 1.22(2)
F9A F12B 1.28(3)
F10A F10B 0.95(3)
F10A F9B 1.20(2)
F11A F11B 1.18(3)
F11A F10B 1.46(3)
F12A F12B 1.07(3)
F12A F11B 1.14(3)
C59 C60 1.470(9)
C60 O4 1.417(6)
O4 C61 1.411(7)
C61 C62 1.502(9)
C63 C64 1.469(10)
C64 O5 1.387(7)
O5 C65 1.404(7)
C65 C66 1.473(9)
